data_1574059
loop_
_publ_author_name
'Zhao, Xing'
'Xie, Haojie'
'Zuo, Jing'
'Wang, Jihe'
'Zhao, Mei-Xin'
'Zhang, Jun'

_publ_section_title
;
 PCCP ligands with a semi-rigid backbone for chromium-catalyzed selective
 ethylene tri-/tetramerization
;
_journal_issue 9
_journal_name_full 'Catalysis Science &amp; Technology'
_journal_page_first 2713
_journal_page_last 2721
_journal_paper_doi 10.1039/D5CY00152H
_journal_volume 15
_journal_year 2025
_chemical_formula_moiety 'C33 H28 Cr O4 P2'
_chemical_formula_sum 'C33 H28 Cr O4 P2'
_chemical_formula_weight 602.49
_space_group_crystal_system monoclinic
_space_group_IT_number 4
_space_group_name_Hall 'P 2yb'
_space_group_name_H-M_alt 'P 1 21 1'
_atom_sites_solution_hydrogens mixed
_audit_creation_date 2025-02-27
_audit_creation_method
;
Olex2 1.3
(compiled 2020.11.12 svn.r5f609507 for OlexSys, GUI svn.r6272)
;
_audit_update_record
;
2025-02-27 deposited with the CCDC.	2025-03-06 downloaded from the CCDC.
;
_cell_angle_alpha 90
_cell_angle_beta 112.8800(10)
_cell_angle_gamma 90
_cell_formula_units_Z 2
_cell_length_a 11.6589(3)
_cell_length_b 9.9032(2)
_cell_length_c 14.3096(3)
_cell_measurement_reflns_used 7081
_cell_measurement_temperature 293(2)
_cell_measurement_theta_max 69.98
_cell_measurement_theta_min 3.35
_cell_volume 1522.20(6)
_computing_cell_refinement 'SAINT V8.40B (?, 2016)'
_computing_data_collection 'Bruker APEX2'
_computing_data_reduction 'SAINT V8.40B (?, 2016)'
_computing_molecular_graphics 'Olex2 1.3 (Dolomanov et al., 2009)'
_computing_publication_material 'Olex2 1.3 (Dolomanov et al., 2009)'
_computing_structure_refinement 'SHELXL 2018/3 (Sheldrick, 2015)'
_computing_structure_solution 'SHELXS-97 (Sheldrick 2008)'
_diffrn_ambient_temperature 293.15
_diffrn_measured_fraction_theta_full 0.994
_diffrn_measured_fraction_theta_max 0.990
_diffrn_measurement_device_type 'Bruker APEX-II CCD'
_diffrn_measurement_method '\f and \w scans'
_diffrn_radiation_type CuK\a
_diffrn_radiation_wavelength 1.54178
_diffrn_reflns_av_R_equivalents 0.0609
_diffrn_reflns_av_unetI/netI 0.0770
_diffrn_reflns_Laue_measured_fraction_full 0.994
_diffrn_reflns_Laue_measured_fraction_max 0.990
_diffrn_reflns_limit_h_max 14
_diffrn_reflns_limit_h_min -12
_diffrn_reflns_limit_k_max 11
_diffrn_reflns_limit_k_min -11
_diffrn_reflns_limit_l_max 17
_diffrn_reflns_limit_l_min -17
_diffrn_reflns_number 15680
_diffrn_reflns_point_group_measured_fraction_full 0.856
_diffrn_reflns_point_group_measured_fraction_max 0.852
_diffrn_reflns_theta_full 67.679
_diffrn_reflns_theta_max 70.297
_diffrn_reflns_theta_min 3.352
_diffrn_source_current 1.1
_diffrn_source_power 0.055
_diffrn_source_voltage 50.0
_diffrn_standards_number 0
_exptl_absorpt_coefficient_mu 4.370
_exptl_absorpt_correction_T_max 0.7533
_exptl_absorpt_correction_T_min 0.570
_exptl_absorpt_correction_type multi-scan
_exptl_absorpt_process_details
;
SADABS-2016/2 (Bruker,2016/2) was used for absorption correction.
wR2(int) was 0.1481 before and 0.0982 after correction.
The Ratio of minimum to maximum transmission is 0.4261.
The \l/2 correction factor is Not present.
;
_exptl_crystal_colour colorless
_exptl_crystal_density_diffrn 1.314
_exptl_crystal_description prismatic
_exptl_crystal_F_000 624
_exptl_crystal_size_max 0.17
_exptl_crystal_size_mid 0.11
_exptl_crystal_size_min 0.08
_refine_diff_density_max 0.294
_refine_diff_density_min -0.440
_refine_diff_density_rms 0.050
_refine_ls_abs_structure_details
;
 Refined as an inversion twin.
;
_refine_ls_abs_structure_Flack 0.058(11)
_refine_ls_extinction_method none
_refine_ls_goodness_of_fit_ref 1.039
_refine_ls_hydrogen_treatment mixed
_refine_ls_matrix_type full
_refine_ls_number_parameters 331
_refine_ls_number_reflns 4945
_refine_ls_number_restraints 1
_refine_ls_restrained_S_all 1.039
_refine_ls_R_factor_all 0.0560
_refine_ls_R_factor_gt 0.0495
_refine_ls_shift/su_max 0.000
_refine_ls_shift/su_mean 0.000
_refine_ls_structure_factor_coef Fsqd
_refine_ls_weighting_details 'w=1/[\s^2^(Fo^2^)+(0.0437P)^2^+0.5172P] where P=(Fo^2^+2Fc^2^)/3'
_refine_ls_weighting_scheme calc
_refine_ls_wR_factor_gt 0.1228
_refine_ls_wR_factor_ref 0.1293
_reflns_Friedel_coverage 0.620
_reflns_Friedel_fraction_full 0.699
_reflns_Friedel_fraction_max 0.695
_reflns_number_gt 4399
_reflns_number_total 4945
_reflns_threshold_expression 'I > 2\s(I)'
_cod_data_source_file d5cy00152h2.cif
_cod_data_source_block cu_d8v23434_0m
_cod_depositor_comments 'Adding full bibliography for 1574058--1574059.cif.'
_cod_database_code 1574059
_shelx_shelxl_version_number 2018/3
_shelx_space_group_comment
;
The symmetry employed for this shelxl refinement is uniquely defined
by the following loop, which should always be used as a source of
symmetry information in preference to the above space-group names.
They are only intended as comments.
;
_shelx_estimated_absorpt_t_max 0.721
_shelx_estimated_absorpt_t_min 0.524
_olex2_refinement_description
;
1. Twinned data refinement
 Scales: 0.942(11)
 0.058(11)
2. Fixed Uiso
 At 1.2 times of:
  All C(H) groups, All C(H,H) groups
 At 1.5 times of:
  All C(H,H,H) groups
3. Uiso/Uaniso restraints and constraints
Uanis(C26) = Uanis(C25) = Uanis(C24)
4.a Secondary CH2 refined with riding coordinates:
 C1(H1A,H1B)
4.b Aromatic/amide H refined with riding coordinates:
 C15(H15), C11(H11), C12(H12), C13(H13), C14(H14), C17(H17), C18(H18),
 C19(H19), C20(H20), C21(H21), C27(H27), C23(H23), C24(H24), C26(H26), C29(H29),
  C30(H30), C31(H31), C32(H32), C33(H33)
4.c Fitted hexagon refined as free rotating group:
 C15(C10,C11,C12,C13,C14), C27(C22,C23,C24,C25,C26)
4.d Idealised Me refined as rotating group:
 C4(H4A,H4B,H4C), C5(H5A,H5B,H5C)
;
_olex2_submission_special_instructions 'No special instructions were received'

loop_
_space_group_symop_operation_xyz
'x, y, z'
'-x, y+1/2, -z'

loop_
_atom_site_label
_atom_site_type_symbol
_atom_site_fract_x
_atom_site_fract_y
_atom_site_fract_z
_atom_site_U_iso_or_equiv
_atom_site_adp_type
_atom_site_occupancy
_atom_site_site_symmetry_order
_atom_site_calc_flag
_atom_site_refinement_flags_posn
_atom_site_refinement_flags_adp
_atom_site_refinement_flags_occupancy
_atom_site_disorder_assembly
_atom_site_disorder_group
Cr1 Cr 0.77156(8) 0.67372(11) 0.75834(6) 0.0510(2) Uani 1 1 d . . . . .
P1 P 0.63408(12) 0.50376(15) 0.76661(9) 0.0491(3) Uani 1 1 d . . . . .
P2 P 0.83625(12) 0.50546(16) 0.67541(9) 0.0505(3) Uani 1 1 d . . . . .
O1 O 0.9795(5) 0.5981(7) 0.9584(3) 0.1003(19) Uani 1 1 d . . . . .
O2 O 0.9389(6) 0.8893(7) 0.7318(5) 0.108(2) Uani 1 1 d . . . . .
O3 O 0.5681(5) 0.7740(6) 0.5642(4) 0.0865(15) Uani 1 1 d . . . . .
O4 O 0.6807(6) 0.8693(6) 0.8756(4) 0.0944(17) Uani 1 1 d . . . . .
C1 C 0.7149(6) 0.3746(6) 0.6301(4) 0.0593(14) Uani 1 1 d . . . . .
H1A H 0.652073 0.402833 0.565634 0.071 Uiso 1 1 calc R U . . .
H1B H 0.751878 0.291659 0.618689 0.071 Uiso 1 1 calc R U . . .
C2 C 0.6524(5) 0.3463(6) 0.7041(4) 0.0534(12) Uani 1 1 d . . . . .
C3 C 0.6093(6) 0.2244(7) 0.7133(5) 0.0660(16) Uani 1 1 d . . . . .
C4 C 0.5312(7) 0.1929(8) 0.7747(6) 0.083(2) Uani 1 1 d . . . . .
H4A H 0.581025 0.145032 0.835221 0.124 Uiso 1 1 calc R U . . .
H4B H 0.461312 0.138081 0.734820 0.124 Uiso 1 1 calc R U . . .
H4C H 0.501892 0.275596 0.792584 0.124 Uiso 1 1 calc R U . . .
C5 C 0.6282(9) 0.1025(8) 0.6583(7) 0.090(2) Uani 1 1 d . . . . .
H5A H 0.562488 0.097685 0.592095 0.135 Uiso 1 1 calc R U . . .
H5B H 0.627296 0.022476 0.695849 0.135 Uiso 1 1 calc R U . . .
H5C H 0.706851 0.109469 0.651688 0.135 Uiso 1 1 calc R U . . .
C6 C 0.8987(6) 0.6241(7) 0.8830(5) 0.0658(16) Uani 1 1 d . . . . .
C7 C 0.8756(7) 0.8047(7) 0.7422(5) 0.0696(17) Uani 1 1 d . . . . .
C8 C 0.6461(6) 0.7318(6) 0.6377(4) 0.0586(14) Uani 1 1 d . . . . .
C9 C 0.7161(6) 0.7941(7) 0.8320(5) 0.0651(16) Uani 1 1 d . . . . .
C15 C 0.7537(4) 0.3787(6) 0.9519(4) 0.090(2) Uani 1 1 d G . . . .
H15 H 0.809375 0.350060 0.923793 0.108 Uiso 1 1 calc R U . . .
C10 C 0.6509(4) 0.4561(6) 0.8946(3) 0.0644(16) Uani 1 1 d G . . . .
C11 C 0.5678(4) 0.4989(7) 0.9365(4) 0.092(2) Uani 1 1 d G . . . .
H11 H 0.498967 0.550643 0.898218 0.111 Uiso 1 1 calc R U . . .
C12 C 0.5874(6) 0.4642(9) 1.0357(4) 0.141(5) Uani 1 1 d G . . . .
H12 H 0.531753 0.492822 1.063776 0.170 Uiso 1 1 calc R U . . .
C13 C 0.6902(7) 0.3868(8) 1.0930(3) 0.154(6) Uani 1 1 d G . . . .
H13 H 0.703349 0.363619 1.159345 0.184 Uiso 1 1 calc R U . . .
C14 C 0.7734(6) 0.3440(7) 1.0510(4) 0.136(5) Uani 1 1 d G . . . .
H14 H 0.842161 0.292237 1.089355 0.163 Uiso 1 1 calc R U . . .
C16 C 0.4690(5) 0.5477(6) 0.6984(4) 0.0526(12) Uani 1 1 d . . . . .
C17 C 0.4236(6) 0.6694(9) 0.7185(5) 0.0785(19) Uani 1 1 d . . . . .
H17 H 0.475209 0.724928 0.770137 0.094 Uiso 1 1 calc R U . . .
C18 C 0.3032(7) 0.7083(8) 0.6628(6) 0.087(2) Uani 1 1 d . . . . .
H18 H 0.274017 0.788715 0.678957 0.104 Uiso 1 1 calc R U . . .
C19 C 0.2256(7) 0.6322(8) 0.5847(6) 0.0766(19) Uani 1 1 d . . . . .
H19 H 0.144018 0.659531 0.548044 0.092 Uiso 1 1 calc R U . . .
C20 C 0.2701(6) 0.5145(8) 0.5612(5) 0.0703(15) Uani 1 1 d . . . . .
H20 H 0.218804 0.462766 0.506736 0.084 Uiso 1 1 calc R U . . .
C21 C 0.3915(6) 0.4710(7) 0.6177(5) 0.0631(15) Uani 1 1 d . . . . .
H21 H 0.420161 0.390491 0.601128 0.076 Uiso 1 1 calc R U . . .
C27 C 1.0903(4) 0.4857(5) 0.7731(4) 0.090(2) Uani 1 1 d G . . . .
H27 H 1.089646 0.571176 0.746091 0.108 Uiso 1 1 calc R U . . .
C22 C 0.9790(3) 0.4171(5) 0.7523(3) 0.0614(15) Uani 1 1 d G . . . .
C23 C 0.9799(4) 0.2893(5) 0.7928(4) 0.082(2) Uani 1 1 d G . . . .
H23 H 0.905422 0.243470 0.778822 0.098 Uiso 1 1 calc R U . . .
C24 C 1.0921(6) 0.2301(5) 0.8540(4) 0.112(2) Uani 1 1 d G . . . .
H24 H 1.092662 0.144554 0.881079 0.135 Uiso 1 1 calc R U . . .
C25 C 1.2033(4) 0.2986(7) 0.8749(4) 0.112(2) Uani 1 1 d G . . . .
C26 C 1.2024(3) 0.4264(6) 0.8344(4) 0.112(2) Uani 1 1 d G . . . .
H26 H 1.276890 0.472258 0.848350 0.135 Uiso 1 1 calc R U . . .
H25 H 1.306(9) 0.277(11) 0.923(7) 0.135 Uiso 1 1 d . U . . .
C28 C 0.8621(5) 0.5343(6) 0.5582(4) 0.0520(12) Uani 1 1 d . . . . .
C29 C 0.9241(6) 0.4382(7) 0.5252(4) 0.0610(14) Uani 1 1 d . . . . .
H29 H 0.957436 0.362358 0.564857 0.073 Uiso 1 1 calc R U . . .
C30 C 0.9367(6) 0.4544(8) 0.4332(5) 0.0669(16) Uani 1 1 d . . . . .
H30 H 0.976593 0.388115 0.410831 0.080 Uiso 1 1 calc R U . . .
C31 C 0.8905(6) 0.5678(8) 0.3749(5) 0.0708(18) Uani 1 1 d . . . . .
H31 H 0.900033 0.579213 0.313751 0.085 Uiso 1 1 calc R U . . .
C32 C 0.8310(7) 0.6626(9) 0.4080(5) 0.0774(18) Uani 1 1 d . . . . .
H32 H 0.798053 0.738315 0.368075 0.093 Uiso 1 1 calc R U . . .
C33 C 0.8180(6) 0.6493(8) 0.5001(4) 0.0701(17) Uani 1 1 d . . . . .
H33 H 0.779931 0.717267 0.522631 0.084 Uiso 1 1 calc R U . . .

loop_
_atom_site_aniso_label
_atom_site_aniso_U_11
_atom_site_aniso_U_22
_atom_site_aniso_U_33
_atom_site_aniso_U_23
_atom_site_aniso_U_13
_atom_site_aniso_U_12
Cr1 0.0583(5) 0.0547(5) 0.0466(4) 0.0000(4) 0.0275(3) -0.0002(5)
P1 0.0514(6) 0.0553(8) 0.0476(6) 0.0019(6) 0.0270(5) 0.0024(6)
P2 0.0536(7) 0.0581(8) 0.0475(6) 0.0023(6) 0.0281(5) 0.0028(6)
O1 0.083(3) 0.153(6) 0.052(2) 0.000(3) 0.012(3) 0.010(3)
O2 0.125(5) 0.111(5) 0.105(4) 0.001(4) 0.063(4) -0.048(4)
O3 0.093(4) 0.100(4) 0.063(3) 0.022(3) 0.026(3) 0.021(3)
O4 0.120(4) 0.089(4) 0.084(3) -0.021(3) 0.050(3) 0.019(3)
C1 0.072(4) 0.062(4) 0.059(3) -0.002(3) 0.042(3) 0.000(3)
C2 0.056(3) 0.058(3) 0.052(3) 0.004(2) 0.028(2) 0.002(2)
C3 0.079(4) 0.056(3) 0.075(4) 0.012(3) 0.043(3) 0.006(3)
C4 0.099(5) 0.074(5) 0.095(5) 0.011(4) 0.060(4) -0.016(4)
C5 0.127(7) 0.057(4) 0.104(6) -0.004(4) 0.065(5) 0.003(4)
C6 0.071(4) 0.081(5) 0.054(3) -0.005(3) 0.034(3) -0.004(3)
C7 0.089(5) 0.073(5) 0.059(3) -0.003(3) 0.042(3) -0.008(4)
C8 0.073(4) 0.055(3) 0.057(3) 0.001(3) 0.036(3) 0.003(3)
C9 0.077(4) 0.066(4) 0.057(3) 0.005(3) 0.031(3) 0.007(3)
C15 0.091(5) 0.116(7) 0.066(4) 0.029(4) 0.033(4) 0.007(5)
C10 0.064(3) 0.084(5) 0.050(3) 0.001(3) 0.028(3) -0.008(3)
C11 0.089(5) 0.137(7) 0.067(4) -0.006(5) 0.048(4) -0.002(5)
C12 0.147(9) 0.226(16) 0.078(6) -0.008(8) 0.072(6) -0.034(10)
C13 0.182(12) 0.218(16) 0.061(5) 0.025(7) 0.048(7) -0.064(12)
C14 0.135(9) 0.180(12) 0.072(5) 0.061(7) 0.020(6) -0.009(8)
C16 0.054(3) 0.056(3) 0.053(3) -0.005(2) 0.025(2) -0.001(2)
C17 0.061(3) 0.086(5) 0.081(4) -0.029(4) 0.019(3) 0.012(4)
C18 0.073(4) 0.082(6) 0.100(5) -0.019(4) 0.028(4) 0.020(4)
C19 0.064(4) 0.078(5) 0.083(4) -0.002(3) 0.023(3) 0.009(3)
C20 0.059(3) 0.071(4) 0.073(3) -0.003(3) 0.017(3) -0.002(3)
C21 0.066(3) 0.054(4) 0.071(3) -0.007(3) 0.029(3) -0.002(3)
C27 0.064(4) 0.108(7) 0.086(5) -0.004(5) 0.016(3) 0.006(4)
C22 0.065(3) 0.076(4) 0.050(3) -0.001(3) 0.031(3) 0.010(3)
C23 0.100(5) 0.090(5) 0.072(4) 0.021(4) 0.052(4) 0.029(4)
C24 0.105(4) 0.144(6) 0.077(3) 0.004(3) 0.024(3) 0.047(4)
C25 0.105(4) 0.144(6) 0.077(3) 0.004(3) 0.024(3) 0.047(4)
C26 0.105(4) 0.144(6) 0.077(3) 0.004(3) 0.024(3) 0.047(4)
C28 0.053(3) 0.059(4) 0.050(2) -0.001(2) 0.027(2) -0.003(2)
C29 0.065(3) 0.071(4) 0.057(3) -0.003(3) 0.034(3) -0.001(3)
C30 0.072(4) 0.078(4) 0.062(3) -0.013(3) 0.040(3) -0.009(3)
C31 0.072(4) 0.096(5) 0.054(3) -0.005(3) 0.035(3) -0.013(4)
C32 0.093(4) 0.085(5) 0.067(3) 0.021(4) 0.046(3) 0.005(5)
C33 0.092(4) 0.073(4) 0.063(3) 0.011(3) 0.048(3) 0.012(4)

loop_
_atom_type_symbol
_atom_type_description
_atom_type_scat_dispersion_real
_atom_type_scat_dispersion_imag
_atom_type_scat_source
C C 0.0181 0.0091 'International Tables Vol C Tables 4.2.6.8 and 6.1.1.4'
H H 0.0000 0.0000 'International Tables Vol C Tables 4.2.6.8 and 6.1.1.4'
Cr Cr -0.1635 2.4439 'International Tables Vol C Tables 4.2.6.8 and 6.1.1.4'
O O 0.0492 0.0322 'International Tables Vol C Tables 4.2.6.8 and 6.1.1.4'
P P 0.2955 0.4335 'International Tables Vol C Tables 4.2.6.8 and 6.1.1.4'

loop_
_geom_angle_atom_site_label_1
_geom_angle_atom_site_label_2
_geom_angle_atom_site_label_3
_geom_angle
_geom_angle_site_symmetry_1
_geom_angle_site_symmetry_3
_geom_angle_publ_flag
P2 Cr1 P1 82.90(6) . . ?
C6 Cr1 P1 93.8(2) . . ?
C6 Cr1 P2 90.2(2) . . ?
C7 Cr1 P1 176.0(2) . . ?
C7 Cr1 P2 94.6(2) . . ?
C7 Cr1 C6 89.3(3) . . ?
C7 Cr1 C8 89.1(3) . . ?
C7 Cr1 C9 90.6(3) . . ?
C8 Cr1 P1 87.9(2) . . ?
C8 Cr1 P2 92.41(18) . . ?
C8 Cr1 C6 177.0(3) . . ?
C9 Cr1 P1 92.1(2) . . ?
C9 Cr1 P2 174.2(2) . . ?
C9 Cr1 C6 87.1(3) . . ?
C9 Cr1 C8 90.3(3) . . ?
C2 P1 Cr1 111.64(18) . . ?
C10 P1 Cr1 115.12(19) . . ?
C10 P1 C2 106.2(3) . . ?
C10 P1 C16 106.0(2) . . ?
C16 P1 Cr1 113.3(2) . . ?
C16 P1 C2 103.7(3) . . ?
C1 P2 Cr1 109.01(18) . . ?
C22 P2 Cr1 115.80(16) . . ?
C22 P2 C1 105.7(3) . . ?
C22 P2 C28 101.0(2) . . ?
C28 P2 Cr1 123.6(2) . . ?
C28 P2 C1 99.5(2) . . ?
P2 C1 H1A 108.9 . . ?
P2 C1 H1B 108.9 . . ?
H1A C1 H1B 107.8 . . ?
C2 C1 P2 113.2(4) . . ?
C2 C1 H1A 108.9 . . ?
C2 C1 H1B 108.9 . . ?
C1 C2 P1 110.9(4) . . ?
C3 C2 P1 126.6(4) . . ?
C3 C2 C1 122.3(5) . . ?
C2 C3 C4 125.1(6) . . ?
C2 C3 C5 122.5(6) . . ?
C5 C3 C4 112.3(6) . . ?
C3 C4 H4A 109.5 . . ?
C3 C4 H4B 109.5 . . ?
C3 C4 H4C 109.5 . . ?
H4A C4 H4B 109.5 . . ?
H4A C4 H4C 109.5 . . ?
H4B C4 H4C 109.5 . . ?
C3 C5 H5A 109.5 . . ?
C3 C5 H5B 109.5 . . ?
C3 C5 H5C 109.5 . . ?
H5A C5 H5B 109.5 . . ?
H5A C5 H5C 109.5 . . ?
H5B C5 H5C 109.5 . . ?
O1 C6 Cr1 177.0(7) . . ?
O2 C7 Cr1 178.5(7) . . ?
O3 C8 Cr1 176.9(6) . . ?
O4 C9 Cr1 178.8(6) . . ?
C10 C15 H15 120.0 . . ?
C10 C15 C14 120.0 . . ?
C14 C15 H15 120.0 . . ?
C15 C10 P1 117.7(3) . . ?
C15 C10 C11 120.0 . . ?
C11 C10 P1 122.2(3) . . ?
C10 C11 H11 120.0 . . ?
C12 C11 C10 120.0 . . ?
C12 C11 H11 120.0 . . ?
C11 C12 H12 120.0 . . ?
C11 C12 C13 120.0 . . ?
C13 C12 H12 120.0 . . ?
C12 C13 H13 120.0 . . ?
C12 C13 C14 120.0 . . ?
C14 C13 H13 120.0 . . ?
C15 C14 H14 120.0 . . ?
C13 C14 C15 120.0 . . ?
C13 C14 H14 120.0 . . ?
C17 C16 P1 119.9(4) . . ?
C21 C16 P1 121.5(4) . . ?
C21 C16 C17 118.1(6) . . ?
C16 C17 H17 119.7 . . ?
C18 C17 C16 120.6(6) . . ?
C18 C17 H17 119.7 . . ?
C17 C18 H18 119.1 . . ?
C19 C18 C17 121.7(7) . . ?
C19 C18 H18 119.1 . . ?
C18 C19 H19 120.7 . . ?
C18 C19 C20 118.6(7) . . ?
C20 C19 H19 120.7 . . ?
C19 C20 H20 119.5 . . ?
C19 C20 C21 121.0(6) . . ?
C21 C20 H20 119.5 . . ?
C16 C21 C20 120.0(6) . . ?
C16 C21 H21 120.0 . . ?
C20 C21 H21 120.0 . . ?
C22 C27 H27 120.0 . . ?
C22 C27 C26 120.0 . . ?
C26 C27 H27 120.0 . . ?
C27 C22 P2 116.9(3) . . ?
C23 C22 P2 123.1(3) . . ?
C23 C22 C27 120.0 . . ?
C22 C23 H23 120.0 . . ?
C22 C23 C24 120.0 . . ?
C24 C23 H23 120.0 . . ?
C23 C24 H24 120.0 . . ?
C25 C24 C23 120.0 . . ?
C25 C24 H24 120.0 . . ?
C24 C25 C26 120.0 . . ?
C24 C25 H25 135(5) . . ?
C26 C25 H25 105(6) . . ?
C27 C26 H26 120.0 . . ?
C25 C26 C27 120.0 . . ?
C25 C26 H26 120.0 . . ?
C29 C28 P2 119.8(4) . . ?
C29 C28 C33 118.8(5) . . ?
C33 C28 P2 121.4(4) . . ?
C28 C29 H29 119.8 . . ?
C28 C29 C30 120.4(6) . . ?
C30 C29 H29 119.8 . . ?
C29 C30 H30 119.7 . . ?
C31 C30 C29 120.5(6) . . ?
C31 C30 H30 119.7 . . ?
C30 C31 H31 120.5 . . ?
C32 C31 C30 119.0(5) . . ?
C32 C31 H31 120.5 . . ?
C31 C32 H32 119.2 . . ?
C31 C32 C33 121.6(7) . . ?
C33 C32 H32 119.2 . . ?
C28 C33 C32 119.7(7) . . ?
C28 C33 H33 120.2 . . ?
C32 C33 H33 120.2 . . ?

loop_
_geom_bond_atom_site_label_1
_geom_bond_atom_site_label_2
_geom_bond_distance
_geom_bond_site_symmetry_2
_geom_bond_publ_flag
Cr1 P1 2.3588(17) . ?
Cr1 P2 2.3345(17) . ?
Cr1 C6 1.888(7) . ?
Cr1 C7 1.851(7) . ?
Cr1 C8 1.867(6) . ?
Cr1 C9 1.866(7) . ?
P1 C2 1.851(6) . ?
P1 C10 1.826(3) . ?
P1 C16 1.840(6) . ?
P2 C1 1.841(6) . ?
P2 C22 1.822(4) . ?
P2 C28 1.838(5) . ?
O1 C6 1.152(8) . ?
O2 C7 1.164(8) . ?
O3 C8 1.168(8) . ?
O4 C9 1.146(8) . ?
C1 H1A 0.9700 . ?
C1 H1B 0.9700 . ?
C1 C2 1.527(7) . ?
C2 C3 1.333(9) . ?
C3 C4 1.523(8) . ?
C3 C5 1.504(9) . ?
C4 H4A 0.9600 . ?
C4 H4B 0.9600 . ?
C4 H4C 0.9600 . ?
C5 H5A 0.9600 . ?
C5 H5B 0.9600 . ?
C5 H5C 0.9600 . ?
C15 H15 0.9300 . ?
C15 C10 1.3900 . ?
C15 C14 1.3900 . ?
C10 C11 1.3900 . ?
C11 H11 0.9300 . ?
C11 C12 1.3900 . ?
C12 H12 0.9300 . ?
C12 C13 1.3900 . ?
C13 H13 0.9300 . ?
C13 C14 1.3900 . ?
C14 H14 0.9300 . ?
C16 C17 1.391(9) . ?
C16 C21 1.384(8) . ?
C17 H17 0.9300 . ?
C17 C18 1.372(9) . ?
C18 H18 0.9300 . ?
C18 C19 1.360(10) . ?
C19 H19 0.9300 . ?
C19 C20 1.371(10) . ?
C20 H20 0.9300 . ?
C20 C21 1.397(9) . ?
C21 H21 0.9300 . ?
C27 H27 0.9300 . ?
C27 C22 1.3900 . ?
C27 C26 1.3900 . ?
C22 C23 1.3900 . ?
C23 H23 0.9300 . ?
C23 C24 1.3900 . ?
C24 H24 0.9300 . ?
C24 C25 1.3900 . ?
C25 C26 1.3900 . ?
C25 H25 1.14(10) . ?
C26 H26 0.9300 . ?
C28 C29 1.384(8) . ?
C28 C33 1.386(9) . ?
C29 H29 0.9300 . ?
C29 C30 1.390(8) . ?
C30 H30 0.9300 . ?
C30 C31 1.378(10) . ?
C31 H31 0.9300 . ?
C31 C32 1.359(11) . ?
C32 H32 0.9300 . ?
C32 C33 1.390(8) . ?
C33 H33 0.9300 . ?

loop_
_geom_torsion_atom_site_label_1
_geom_torsion_atom_site_label_2
_geom_torsion_atom_site_label_3
_geom_torsion_atom_site_label_4
_geom_torsion
_geom_torsion_site_symmetry_1
_geom_torsion_site_symmetry_2
_geom_torsion_site_symmetry_3
_geom_torsion_site_symmetry_4
_geom_torsion_publ_flag
Cr1 P1 C2 C1 -20.4(5) . . . . ?
Cr1 P1 C2 C3 164.9(5) . . . . ?
Cr1 P1 C10 C15 -73.9(4) . . . . ?
Cr1 P1 C10 C11 103.6(4) . . . . ?
Cr1 P1 C16 C17 -52.5(6) . . . . ?
Cr1 P1 C16 C21 119.0(5) . . . . ?
Cr1 P2 C1 C2 -37.9(5) . . . . ?
Cr1 P2 C22 C27 -75.9(3) . . . . ?
Cr1 P2 C22 C23 101.7(3) . . . . ?
Cr1 P2 C28 C29 166.8(4) . . . . ?
Cr1 P2 C28 C33 -14.8(6) . . . . ?
P1 C2 C3 C4 2.7(10) . . . . ?
P1 C2 C3 C5 179.4(6) . . . . ?
P1 C10 C11 C12 -177.5(5) . . . . ?
P1 C16 C17 C18 174.9(6) . . . . ?
P1 C16 C21 C20 -173.6(5) . . . . ?
P2 C1 C2 P1 36.9(5) . . . . ?
P2 C1 C2 C3 -148.1(5) . . . . ?
P2 C22 C23 C24 -177.5(3) . . . . ?
P2 C28 C29 C30 175.5(5) . . . . ?
P2 C28 C33 C32 -175.0(6) . . . . ?
C1 P2 C22 C27 163.3(3) . . . . ?
C1 P2 C22 C23 -19.1(3) . . . . ?
C1 P2 C28 C29 -72.7(5) . . . . ?
C1 P2 C28 C33 105.6(6) . . . . ?
C1 C2 C3 C4 -171.4(7) . . . . ?
C1 C2 C3 C5 5.2(10) . . . . ?
C2 P1 C10 C15 50.1(4) . . . . ?
C2 P1 C10 C11 -132.4(4) . . . . ?
C2 P1 C16 C17 -173.7(5) . . . . ?
C2 P1 C16 C21 -2.2(6) . . . . ?
C15 C10 C11 C12 0.0 . . . . ?
C10 P1 C2 C1 -146.6(4) . . . . ?
C10 P1 C2 C3 38.7(6) . . . . ?
C10 P1 C16 C17 74.7(6) . . . . ?
C10 P1 C16 C21 -113.9(5) . . . . ?
C10 C15 C14 C13 0.0 . . . . ?
C10 C11 C12 C13 0.0 . . . . ?
C11 C12 C13 C14 0.0 . . . . ?
C12 C13 C14 C15 0.0 . . . . ?
C14 C15 C10 P1 177.6(4) . . . . ?
C14 C15 C10 C11 0.0 . . . . ?
C16 P1 C2 C1 101.9(4) . . . . ?
C16 P1 C2 C3 -72.8(6) . . . . ?
C16 P1 C10 C15 160.0(4) . . . . ?
C16 P1 C10 C11 -22.5(4) . . . . ?
C16 C17 C18 C19 -2.0(13) . . . . ?
C17 C16 C21 C20 -2.0(9) . . . . ?
C17 C18 C19 C20 -0.6(13) . . . . ?
C18 C19 C20 C21 1.8(11) . . . . ?
C19 C20 C21 C16 -0.5(10) . . . . ?
C21 C16 C17 C18 3.2(11) . . . . ?
C27 C22 C23 C24 0.0 . . . . ?
C22 P2 C1 C2 87.2(5) . . . . ?
C22 P2 C28 C29 35.5(5) . . . . ?
C22 P2 C28 C33 -146.2(5) . . . . ?
C22 C27 C26 C25 0.0 . . . . ?
C22 C23 C24 C25 0.0 . . . . ?
C23 C24 C25 C26 0.0 . . . . ?
C24 C25 C26 C27 0.0 . . . . ?
C26 C27 C22 P2 177.7(3) . . . . ?
C26 C27 C22 C23 0.0 . . . . ?
C28 P2 C1 C2 -168.5(4) . . . . ?
C28 P2 C22 C27 60.1(3) . . . . ?
C28 P2 C22 C23 -122.3(3) . . . . ?
C28 C29 C30 C31 1.7(10) . . . . ?
C29 C28 C33 C32 3.3(10) . . . . ?
C29 C30 C31 C32 -0.9(10) . . . . ?
C30 C31 C32 C33 1.4(11) . . . . ?
C31 C32 C33 C28 -2.7(12) . . . . ?
C33 C28 C29 C30 -2.8(9) . . . . ?

loop_
_twin_individual_id
_twin_individual_mass_fraction_refined
1 0.942(11)
2 0.058(11)
